data_2237388
loop_
_publ_author_name
'Mrad, Mohamed Lahbib'
'Zeller, Matthias'
'Rzaigui, Mohamed'
'Ben Nasr, Cherif'

_publ_section_title
;
 2-Chlorobenzene-1,4-diaminium bis(dihydrogenphosphate)
;
_journal_coeditor_code RU2048
_journal_issue 2
_journal_name_full 'Acta Crystallographica Section E'
_journal_page_first o159
_journal_page_last o160
_journal_paper_doi 10.1107/S1600536812051434
_journal_volume 69
_journal_year 2013
_chemical_formula_iupac 'C6 H9 Cl N2 2+, 2H2 P O4 -'
_chemical_formula_moiety 'C6 H9 Cl N2 2+, 2(H2 O4 P -)'
_chemical_formula_sum 'C6 H13 Cl N2 O8 P2'
_chemical_formula_weight 338.57
_chemical_name_systematic
;
2-Chlorobenzene-1,4-diaminium bis(dihydrogenphosphate)
;
_space_group_IT_number 19
_symmetry_cell_setting orthorhombic
_symmetry_space_group_name_Hall 'P 2ac 2ab'
_symmetry_space_group_name_H-M 'P 21 21 21'
_atom_sites_solution_hydrogens geom
_atom_sites_solution_primary direct
_atom_sites_solution_secondary difmap
_audit_creation_method SHELXL-97
_cell_angle_alpha 90.00
_cell_angle_beta 90.00
_cell_angle_gamma 90.00
_cell_formula_units_Z 4
_cell_length_a 7.0084(8)
_cell_length_b 7.9404(9)
_cell_length_c 23.064(3)
_cell_measurement_reflns_used 7956
_cell_measurement_temperature 100(2)
_cell_measurement_theta_max 31.77
_cell_measurement_theta_min 2.57
_cell_volume 1283.5(3)
_computing_cell_refinement 'SAINT (Bruker, 2011)'
_computing_data_collection 'APEX2 (Bruker, 2011)'
_computing_data_reduction 'SAINT (Bruker, 2011)'
_computing_molecular_graphics 'SHELXTL (Sheldrick, 2008)'
_computing_publication_material 'SHELXTL (Sheldrick, 2008) and publCIF (Westrip, 2010)'
_computing_structure_refinement
;
SHELXL97 (Sheldrick, 2008) and SHELXLE (H\"ubschle <i>et al.</i>,
2011)
;
_computing_structure_solution 'SHELXS97 (Sheldrick, 2008)'
_diffrn_ambient_temperature 100(2)
_diffrn_measured_fraction_theta_full 0.988
_diffrn_measured_fraction_theta_max 0.953
_diffrn_measurement_device_type 'Bruker SMART APEX CCD'
_diffrn_measurement_method '\w scans'
_diffrn_radiation_monochromator graphite
_diffrn_radiation_source 'fine-focus sealed tube'
_diffrn_radiation_type MoK\a
_diffrn_radiation_wavelength 0.71073
_diffrn_reflns_av_R_equivalents 0.0208
_diffrn_reflns_av_sigmaI/netI 0.0253
_diffrn_reflns_limit_h_max 10
_diffrn_reflns_limit_h_min -6
_diffrn_reflns_limit_k_max 11
_diffrn_reflns_limit_k_min -11
_diffrn_reflns_limit_l_max 33
_diffrn_reflns_limit_l_min -33
_diffrn_reflns_number 11671
_diffrn_reflns_theta_full 28.00
_diffrn_reflns_theta_max 31.99
_diffrn_reflns_theta_min 2.71
_diffrn_standards_number 0
_exptl_absorpt_coefficient_mu 0.584
_exptl_absorpt_correction_T_max 0.7463
_exptl_absorpt_correction_T_min 0.6893
_exptl_absorpt_correction_type multi-scan
_exptl_absorpt_process_details '(SADABS; Bruker, 2011)'
_exptl_crystal_colour colourless
_exptl_crystal_density_diffrn 1.752
_exptl_crystal_density_method 'not measured'
_exptl_crystal_description block
_exptl_crystal_F_000 696
_exptl_crystal_size_max 0.55
_exptl_crystal_size_mid 0.52
_exptl_crystal_size_min 0.51
_refine_diff_density_max 0.437
_refine_diff_density_min -0.274
_refine_ls_abs_structure_details 'Flack (1983), 1694 Friedel pairs'
_refine_ls_abs_structure_Flack 0.11(4)
_refine_ls_extinction_method none
_refine_ls_goodness_of_fit_ref 1.108
_refine_ls_hydrogen_treatment constr
_refine_ls_matrix_type full
_refine_ls_number_parameters 186
_refine_ls_number_reflns 4134
_refine_ls_number_restraints 0
_refine_ls_restrained_S_all 1.108
_refine_ls_R_factor_all 0.0251
_refine_ls_R_factor_gt 0.0245
_refine_ls_shift/su_max 0.002
_refine_ls_shift/su_mean 0.000
_refine_ls_structure_factor_coef Fsqd
_refine_ls_weighting_details 'calc w=1/[\s^2^(Fo^2^)+(0.0328P)^2^+0.2706P] where P=(Fo^2^+2Fc^2^)/3'
_refine_ls_weighting_scheme calc
_refine_ls_wR_factor_gt 0.0640
_refine_ls_wR_factor_ref 0.0643
_reflns_number_gt 4060
_reflns_number_total 4134
_reflns_threshold_expression I>2\s(I)
_cod_data_source_file ru2048.cif
_cod_data_source_block I
_cod_database_code 2237388
_cod_database_fobs_code 2237388

loop_
_symmetry_equiv_pos_as_xyz
'x, y, z'
'-x+1/2, -y, z+1/2'
'-x, y+1/2, -z+1/2'
'x+1/2, -y+1/2, -z'

loop_
_atom_site_type_symbol
_atom_site_label
_atom_site_fract_x
_atom_site_fract_y
_atom_site_fract_z
_atom_site_U_iso_or_equiv
_atom_site_adp_type
_atom_site_calc_flag
_atom_site_refinement_flags
_atom_site_occupancy
_atom_site_symmetry_multiplicity
_atom_site_disorder_assembly
_atom_site_disorder_group
C C1 1.3321(2) 0.15359(17) 0.76907(6) 0.0129(2) Uani d . 1 1 . .
H H1 1.4496 0.1155 0.7849 0.015 Uiso calc PR 0.0329(9) 1 A 2
C C2 1.18845(19) 0.20920(16) 0.80593(5) 0.0109(2) Uani d . 1 1 A .
C C3 1.0154(2) 0.26208(16) 0.78290(5) 0.0131(2) Uani d . 1 1 . .
H H3 0.9161 0.2984 0.8080 0.016 Uiso calc R 1 1 A .
C C4 0.9869(2) 0.26197(17) 0.72312(5) 0.0133(2) Uani d . 1 1 A .
H H4 0.8686 0.2977 0.7072 0.016 Uiso calc R 1 1 . .
C C5 1.13375(19) 0.20895(16) 0.68709(5) 0.0108(2) Uani d . 1 1 . .
C C6 1.30604(19) 0.15298(17) 0.70924(6) 0.0129(2) Uani d . 1 1 A .
H H6 1.4044 0.1149 0.6841 0.015 Uiso calc PR 0.9671(9) 1 A 1
N N1 1.21619(16) 0.20932(15) 0.86858(4) 0.01139(19) Uani d . 1 1 . .
H H1A 1.2127 0.1016 0.8820 0.017 Uiso calc R 1 1 A .
H H1B 1.1218 0.2704 0.8857 0.017 Uiso calc R 1 1 . .
H H1C 1.3314 0.2560 0.8771 0.017 Uiso calc R 1 1 . .
N N2 1.10964(17) 0.21095(15) 0.62440(4) 0.01136(19) Uani d . 1 1 A .
H H2A 1.2140 0.2587 0.6076 0.017 Uiso calc R 1 1 . .
H H2B 1.0040 0.2719 0.6151 0.017 Uiso calc R 1 1 . .
H H2C 1.0959 0.1036 0.6112 0.017 Uiso calc R 1 1 . .
O O1 1.22585(15) -0.22787(14) 0.49473(4) 0.01666(19) Uani d . 1 1 . .
H H1D 1.1180 -0.2666 0.4861 0.025 Uiso calc R 1 1 . .
O O2 1.44777(14) -0.15775(12) 0.57261(4) 0.01261(17) Uani d . 1 1 . .
O O3 1.20902(15) -0.39458(12) 0.58809(4) 0.01507(19) Uani d . 1 1 . .
H H3A 1.2990 -0.4584 0.5783 0.023 Uiso calc R 1 1 . .
O O4 1.09007(14) -0.10621(12) 0.58851(4) 0.01272(18) Uani d . 1 1 . .
O O5 1.66727(16) 0.25284(15) 0.50298(4) 0.0190(2) Uani d . 1 1 A .
H H5 1.7753 0.2093 0.4981 0.029 Uiso calc R 1 1 . .
O O6 1.64342(16) 0.10590(12) 0.60055(5) 0.01469(19) Uani d P 0.9671(9) 1 A 1
H H6A 1.5618 0.0408 0.5861 0.022 Uiso calc PR 0.9671(9) 1 A 1
O O6B 1.690(5) 0.096(4) 0.5735(15) 0.01469(19) Uani d P 0.0329(9) 1 A 2
H H6B 1.5907 0.0361 0.5728 0.022 Uiso d PR 0.0329(9) 1 A 2
O O7 1.78483(14) 0.38754(12) 0.59744(4) 0.01286(18) Uani d . 1 1 A .
O O8 1.43146(14) 0.34988(12) 0.57179(4) 0.01380(18) Uani d . 1 1 A .
P P1 1.24379(5) -0.21374(4) 0.562311(13) 0.00959(7) Uani d . 1 1 . .
P P2 1.63262(5) 0.28287(4) 0.569303(13) 0.00987(7) Uani d . 1 1 . .
Cl Cl1 1.54768(5) 0.08734(5) 0.796787(14) 0.01984(9) Uani d P 0.9671(9) 1 A 1
Cl Cl1B 1.5045(15) 0.0693(15) 0.6861(4) 0.01984(9) Uani d P 0.0329(9) 1 A 2

loop_
_atom_site_aniso_label
_atom_site_aniso_U_11
_atom_site_aniso_U_22
_atom_site_aniso_U_33
_atom_site_aniso_U_12
_atom_site_aniso_U_13
_atom_site_aniso_U_23
C1 0.0096(5) 0.0148(5) 0.0141(5) 0.0021(5) -0.0011(4) 0.0012(4)
C2 0.0123(5) 0.0106(5) 0.0100(5) -0.0001(5) -0.0002(4) 0.0011(4)
C3 0.0119(6) 0.0155(5) 0.0119(5) 0.0031(5) 0.0008(4) 0.0000(4)
C4 0.0108(6) 0.0171(6) 0.0120(5) 0.0040(5) 0.0002(4) 0.0008(4)
C5 0.0133(6) 0.0101(5) 0.0091(4) -0.0008(5) 0.0002(4) 0.0000(4)
C6 0.0105(6) 0.0150(5) 0.0132(5) 0.0010(5) 0.0010(5) -0.0011(4)
N1 0.0123(5) 0.0118(4) 0.0100(4) 0.0000(4) -0.0011(4) 0.0004(3)
N2 0.0123(5) 0.0127(4) 0.0091(4) -0.0006(4) 0.0006(4) -0.0009(4)
O1 0.0131(4) 0.0260(5) 0.0109(4) -0.0043(4) 0.0005(3) -0.0040(4)
O2 0.0092(4) 0.0137(4) 0.0150(4) -0.0019(4) -0.0006(4) 0.0000(3)
O3 0.0132(5) 0.0101(4) 0.0220(4) -0.0001(4) 0.0028(4) 0.0011(3)
O4 0.0125(4) 0.0111(4) 0.0145(4) 0.0010(4) 0.0030(3) -0.0013(3)
O5 0.0158(5) 0.0301(6) 0.0111(4) 0.0048(4) 0.0007(4) -0.0045(3)
O6 0.0168(5) 0.0097(4) 0.0176(5) -0.0014(4) -0.0033(4) 0.0011(3)
O6B 0.0168(5) 0.0097(4) 0.0176(5) -0.0014(4) -0.0033(4) 0.0011(3)
O7 0.0129(4) 0.0110(4) 0.0146(4) -0.0013(4) -0.0023(3) -0.0019(3)
O8 0.0105(4) 0.0142(4) 0.0167(4) 0.0011(4) 0.0007(4) 0.0000(3)
P1 0.00924(14) 0.00981(12) 0.00974(12) -0.00071(12) 0.00054(11) -0.00102(11)
P2 0.00882(14) 0.00994(12) 0.01085(13) 0.00014(12) -0.00035(11) -0.00110(11)
Cl1 0.01175(15) 0.03455(19) 0.01321(14) 0.00876(14) -0.00169(12) 0.00062(13)
Cl1B 0.01175(15) 0.03455(19) 0.01321(14) 0.00876(14) -0.00169(12) 0.00062(13)

loop_
_atom_type_symbol
_atom_type_description
_atom_type_scat_dispersion_real
_atom_type_scat_dispersion_imag
_atom_type_scat_source
C C 0.0033 0.0016 'International Tables Vol C Tables 4.2.6.8 and 6.1.1.4'
H H 0.0000 0.0000 'International Tables Vol C Tables 4.2.6.8 and 6.1.1.4'
N N 0.0061 0.0033 'International Tables Vol C Tables 4.2.6.8 and 6.1.1.4'
O O 0.0106 0.0060 'International Tables Vol C Tables 4.2.6.8 and 6.1.1.4'
P P 0.1023 0.0942 'International Tables Vol C Tables 4.2.6.8 and 6.1.1.4'
Cl Cl 0.1484 0.1585 'International Tables Vol C Tables 4.2.6.8 and 6.1.1.4'
S S 0.1246 0.1234 'International Tables Vol C Tables 4.2.6.8 and 6.1.1.4'

loop_
_geom_angle_atom_site_label_1
_geom_angle_atom_site_label_2
_geom_angle_atom_site_label_3
_geom_angle
C2 C1 C6 120.83(12)
C2 C1 Cl1 120.36(10)
C6 C1 Cl1 118.81(10)
C2 C1 H1 119.6
C6 C1 H1 119.6
C3 C2 C1 119.64(11)
C3 C2 N1 119.69(11)
C1 C2 N1 120.65(11)
C2 C3 C4 120.22(12)
C2 C3 H3 119.9
C4 C3 H3 119.9
C5 C4 C3 119.11(12)
C5 C4 H4 120.4
C3 C4 H4 120.4
C6 C5 C4 121.54(11)
C6 C5 N2 118.11(11)
C4 C5 N2 120.34(11)
C5 C6 C1 118.63(12)
C5 C6 Cl1B 138.9(4)
C1 C6 Cl1B 102.3(4)
C5 C6 H6 120.7
C1 C6 H6 120.7
C2 N1 H1A 109.5
C2 N1 H1B 109.5
H1A N1 H1B 109.5
C2 N1 H1C 109.5
H1A N1 H1C 109.5
H1B N1 H1C 109.5
C5 N2 H2A 109.5
C5 N2 H2B 109.5
H2A N2 H2B 109.5
C5 N2 H2C 109.5
H2A N2 H2C 109.5
H2B N2 H2C 109.5
P1 O1 H1D 109.5
P1 O3 H3A 109.5
P2 O5 H5 109.5
P2 O6 H6A 109.5
P2 O6 H6B 101.4
P2 O6B H6B 109.2
O4 P1 O2 116.53(6)
O4 P1 O1 112.54(6)
O2 P1 O1 104.62(6)
O4 P1 O3 104.82(5)
O2 P1 O3 110.77(6)
O1 P1 O3 107.34(6)
O7 P2 O8 116.93(6)
O7 P2 O6B 108.8(12)
O8 P2 O6B 125.5(13)
O7 P2 O5 113.36(6)
O8 P2 O5 103.63(6)
O6B P2 O5 82.8(13)
O7 P2 O6 105.14(6)
O8 P2 O6 109.93(6)
O5 P2 O6 107.60(6)

loop_
_geom_bond_atom_site_label_1
_geom_bond_atom_site_label_2
_geom_bond_distance
C1 C2 1.3898(18)
C1 C6 1.3921(17)
C1 Cl1 1.7228(14)
C1 H1 0.9500
C2 C3 1.3889(18)
C2 N1 1.4578(14)
C3 C4 1.3933(17)
C3 H3 0.9500
C4 C5 1.3879(18)
C4 H4 0.9500
C5 C6 1.3843(18)
C5 N2 1.4558(14)
C6 Cl1B 1.631(10)
C6 H6 0.9500
N1 H1A 0.9100
N1 H1B 0.9100
N1 H1C 0.9100
N2 H2A 0.9100
N2 H2B 0.9100
N2 H2C 0.9100
O1 P1 1.5678(10)
O1 H1D 0.8400
O2 P1 1.5159(10)
O3 P1 1.5731(10)
O3 H3A 0.8400
O4 P1 1.5016(10)
O5 P2 1.5670(10)
O5 H5 0.8400
O6 P2 1.5811(11)
O6 H6A 0.8400
O6 H6B 0.9243
O6B P2 1.54(3)
O6B H6B 0.8400
O7 P2 1.5000(10)
O8 P2 1.5080(10)

loop_
_geom_hbond_atom_site_label_D
_geom_hbond_atom_site_label_H
_geom_hbond_atom_site_label_A
_geom_hbond_site_symmetry_A
_geom_hbond_distance_DH
_geom_hbond_distance_HA
_geom_hbond_distance_DA
_geom_hbond_angle_DHA
N1 H1A O7 3_846 0.91 1.76 2.6726(15) 175.2
N1 H1B O4 3_756 0.91 1.88 2.7807(15) 172.3
N1 H1C O2 3_856 0.91 2.05 2.9155(15) 158.1
N2 H2A O8 . 0.91 1.88 2.7886(15) 178.0
N2 H2B O7 1_455 0.91 1.84 2.7450(15) 177.7
N2 H2C O4 . 0.91 1.75 2.6545(15) 174.8
O1 H1D O2 4_446 0.84 1.90 2.6525(14) 148.0
O3 H3A O8 1_545 0.84 1.79 2.5863(14) 157.8
O5 H5 O8 4_556 0.84 2.00 2.6585(14) 134.2
O6 H6A O2 . 0.84 1.79 2.5841(14) 155.9
O6B H6B O2 . 0.84 1.84 2.63(3) 157.4
